data_4105346
loop_
_publ_author_name
'Philip Magnus'
'Neeraj Sane'
'Benjamin P. Fauber'
'Vince Lynch'

_publ_section_title
;
 Concise Syntheses of (-)-Galanthamine and (\+-)-Codeine via
 Intramolecular Alkylation of a Phenol Derivative
;
_journal_name_full 'Journal of the American Chemical Society'
_journal_page_first 16045
_journal_page_last 16047
_journal_paper_doi 10.1021/ja9085534
_journal_volume 131
_journal_year 2009
_chemical_formula_sum 'C19 H21 N O6'
_chemical_formula_weight 359.37
_chemical_name_systematic
; 
 ? 
;
_space_group_IT_number 2
_symmetry_cell_setting triclinic
_symmetry_space_group_name_Hall '-P 1'
_symmetry_space_group_name_H-M 'P -1'
_atom_sites_solution_hydrogens geom
_atom_sites_solution_primary direct
_atom_sites_solution_secondary difmap
_audit_creation_method SHELXL-97
_cell_angle_alpha 106.745(1)
_cell_angle_beta 92.890(1)
_cell_angle_gamma 109.487(1)
_cell_formula_units_Z 2
_cell_length_a 8.7189(2)
_cell_length_b 9.8011(3)
_cell_length_c 11.0087(3)
_cell_measurement_reflns_used 3110
_cell_measurement_temperature 153(2)
_cell_measurement_theta_max 27.5
_cell_measurement_theta_min 1
_cell_volume 837.99(4)
_computing_cell_refinement 'Collect software, Nonius B.V. 1998'
_computing_data_collection 'Collect software, Nonius B.V. 1998'
_computing_data_reduction
;
DENZO and Scalepack (Otwinoski and Minor, 1997)
;
_computing_molecular_graphics 'XP SHELXTL/PC, Siemens Analytical'
_computing_structure_refinement 'XL SHELXTL/PC, Siemens Analytical'
_computing_structure_solution
;

SIR97 - Altomare A., Burla M.C., Camalli M., Cascarano G.L., Giacovazzo C., 
Guagliardi A., Moliterni A.G.G., Polidori G.,Spagna R.
;
_diffrn_ambient_temperature 153(2)
_diffrn_measurement_device_type 'Nonius Kappa CCD'
_diffrn_measurement_method \w-scans
_diffrn_radiation_monochromator graphite
_diffrn_radiation_source 'fine-focus sealed tube'
_diffrn_radiation_type MoK\a
_diffrn_radiation_wavelength 0.71073
_diffrn_reflns_av_R_equivalents 0.0185
_diffrn_reflns_av_sigmaI/netI 0.0432
_diffrn_reflns_limit_h_max 11
_diffrn_reflns_limit_h_min -11
_diffrn_reflns_limit_k_max 10
_diffrn_reflns_limit_k_min -12
_diffrn_reflns_limit_l_max 14
_diffrn_reflns_limit_l_min -14
_diffrn_reflns_number 6291
_diffrn_reflns_theta_max 27.49
_diffrn_reflns_theta_min 1.96
_exptl_absorpt_coefficient_mu 0.106
_exptl_absorpt_correction_type none
_exptl_crystal_colour 'pale yellow'
_exptl_crystal_density_diffrn 1.424
_exptl_crystal_description plates
_exptl_crystal_F_000 380
_exptl_crystal_size_max 0.27
_exptl_crystal_size_mid 0.14
_exptl_crystal_size_min 0.03
_refine_ls_extinction_coef 0.018(3)
_refine_ls_extinction_expression Fc^*^=kFc[1+0.001xFc^2^\l^3^/sin(2\q)]^-1/4^
_refine_ls_extinction_method SHELXL
_refine_ls_goodness_of_fit_ref 1.011
_refine_ls_hydrogen_treatment refall
_refine_ls_matrix_type full
_refine_ls_number_parameters 320
_refine_ls_number_reflns 3820
_refine_ls_number_restraints 0
_refine_ls_restrained_S_all 1.011
_refine_ls_R_factor_all 0.0578
_refine_ls_R_factor_gt 0.0386
_refine_ls_shift/su_max 0.001
_refine_ls_shift/su_mean 0.000
_refine_ls_structure_factor_coef Fsqd
_refine_ls_weighting_details 'calc w=1/[\s^2^(Fo^2^)+(0.0396P)^2^+0.2873P] where P=(Fo^2^+2Fc^2^)/3'
_refine_ls_weighting_scheme calc
_refine_ls_wR_factor_gt 0.0903
_refine_ls_wR_factor_ref 0.1020
_reflns_number_gt 2919
_reflns_number_total 3820
_reflns_threshold_expression >2sigma(I)
_cod_data_source_file ja9085534_si_006.cif
_cod_data_source_block mor189
_cod_database_code 4105346

loop_
_symmetry_equiv_pos_as_xyz
'x, y, z'
'-x, -y, -z'

loop_
_atom_site_label
_atom_site_type_symbol
_atom_site_fract_x
_atom_site_fract_y
_atom_site_fract_z
_atom_site_U_iso_or_equiv
_atom_site_adp_type
_atom_site_occupancy
_atom_site_symmetry_multiplicity
_atom_site_calc_flag
O1 O 0.07865(11) 0.12483(10) 0.44207(9) 0.0239(2) Uani 1 1 d
C2 C -0.01438(17) 0.22456(15) 0.46846(13) 0.0217(3) Uani 1 1 d
C3 C 0.07811(18) 0.38039(16) 0.56871(13) 0.0229(3) Uani 1 1 d
C4 C 0.21144(16) 0.37761(14) 0.66436(12) 0.0199(3) Uani 1 1 d
C5 C 0.13066(17) 0.26605(16) 0.73431(13) 0.0226(3) Uani 1 1 d
C6 C 0.11202(18) 0.30621(17) 0.85730(14) 0.0265(3) Uani 1 1 d
C7 C 0.16340(18) 0.46655(17) 0.93813(14) 0.0271(3) Uani 1 1 d
C8 C 0.20250(19) 0.58001(17) 0.86545(14) 0.0263(3) Uani 1 1 d
C9 C 0.30441(17) 0.54051(15) 0.76026(13) 0.0224(3) Uani 1 1 d
C10 C 0.47418(17) 0.55195(15) 0.81809(13) 0.0238(3) Uani 1 1 d
C11 C 0.58356(18) 0.52921(17) 0.71720(14) 0.0267(3) Uani 1 1 d
C12 C 0.49709(17) 0.37947(16) 0.61107(13) 0.0229(3) Uani 1 1 d
C13 C 0.58604(18) 0.30427(17) 0.53623(14) 0.0268(3) Uani 1 1 d
C14 C 0.50836(18) 0.16895(17) 0.43450(14) 0.0267(3) Uani 1 1 d
C15 C 0.33830(17) 0.10977(15) 0.40234(13) 0.0228(3) Uani 1 1 d
C16 C 0.24746(16) 0.18726(15) 0.47502(13) 0.0202(3) Uani 1 1 d
C17 C 0.32440(16) 0.31628(15) 0.58256(12) 0.0199(3) Uani 1 1 d
018 O -0.05824(13) 0.25350(11) 0.35739(9) 0.0276(2) Uani 1 1 d
C19 C -0.15405(19) 0.12025(18) 0.24945(14) 0.0277(3) Uani 1 1 d
C20 C -0.0518(2) 0.0941(2) 0.14537(16) 0.0364(4) Uani 1 1 d
O21 O 0.17270(14) 0.50443(13) 1.05521(10) 0.0364(3) Uani 1 1 d
N22 N 0.55530(15) 0.70959(14) 0.91655(12) 0.0292(3) Uani 1 1 d
O23 O 0.56899(15) 0.72051(13) 1.03030(10) 0.0384(3) Uani 1 1 d
O24 O 0.59847(18) 0.81975(13) 0.87816(11) 0.0510(4) Uani 1 1 d
O25 O 0.24872(12) -0.02219(11) 0.30510(10) 0.0291(3) Uani 1 1 d
C26 C 0.3391(2) -0.10649(19) 0.23283(17) 0.0333(4) Uani 1 1 d
H2A H -0.1156(19) 0.1600(17) 0.4966(14) 0.022(4) Uiso 1 1 d
H3A H -0.004(2) 0.4189(18) 0.6141(15) 0.029(4) Uiso 1 1 d
H3B H 0.133(2) 0.4487(19) 0.5246(15) 0.029(4) Uiso 1 1 d
H5A H 0.0899(19) 0.1592(18) 0.6830(14) 0.024(4) Uiso 1 1 d
H6A H 0.063(2) 0.2294(19) 0.8987(15) 0.032(4) Uiso 1 1 d
H8A H 0.258(2) 0.6849(19) 0.9265(15) 0.033(4) Uiso 1 1 d
H8B H 0.097(2) 0.5761(19) 0.8269(16) 0.037(5) Uiso 1 1 d
H9A H 0.3220(19) 0.6156(18) 0.7135(14) 0.026(4) Uiso 1 1 d
H10A H 0.4653(18) 0.4823(17) 0.8684(14) 0.023(4) Uiso 1 1 d
H11A H 0.689(2) 0.5336(18) 0.7549(15) 0.031(4) Uiso 1 1 d
H11B H 0.610(2) 0.615(2) 0.6849(16) 0.035(4) Uiso 1 1 d
H13A H 0.707(2) 0.3481(18) 0.5569(15) 0.031(4) Uiso 1 1 d
H14A H 0.573(2) 0.1185(19) 0.3865(16) 0.036(5) Uiso 1 1 d
H19A H -0.251(2) 0.1404(18) 0.2179(15) 0.031(4) Uiso 1 1 d
H19B H -0.1992(19) 0.0289(18) 0.2806(14) 0.024(4) Uiso 1 1 d
H20A H -0.124(2) 0.008(2) 0.0664(19) 0.050(5) Uiso 1 1 d
H20B H -0.006(2) 0.186(2) 0.1206(18) 0.050(5) Uiso 1 1 d
H20C H 0.043(2) 0.068(2) 0.1757(17) 0.044(5) Uiso 1 1 d
H26A H 0.257(2) -0.197(2) 0.1734(18) 0.042(5) Uiso 1 1 d
H26B H 0.410(2) -0.047(2) 0.1824(17) 0.041(5) Uiso 1 1 d
H26C H 0.410(2) -0.131(2) 0.2896(17) 0.040(5) Uiso 1 1 d

loop_
_atom_site_aniso_label
_atom_site_aniso_U_11
_atom_site_aniso_U_22
_atom_site_aniso_U_33
_atom_site_aniso_U_23
_atom_site_aniso_U_13
_atom_site_aniso_U_12
O1 0.0191(5) 0.0190(5) 0.0301(5) 0.0030(4) 0.0012(4) 0.0072(4)
C2 0.0210(7) 0.0224(7) 0.0219(7) 0.0049(6) 0.0023(5) 0.0104(6)
C3 0.0245(7) 0.0206(7) 0.0236(7) 0.0044(6) 0.0013(6) 0.0108(6)
C4 0.0194(6) 0.0176(6) 0.0206(7) 0.0039(5) 0.0012(5) 0.0064(5)
C5 0.0210(7) 0.0193(7) 0.0264(7) 0.0066(6) 0.0023(5) 0.0066(6)
C6 0.0267(7) 0.0255(7) 0.0270(7) 0.0101(6) 0.0062(6) 0.0073(6)
C7 0.0247(7) 0.0302(8) 0.0247(7) 0.0062(6) 0.0051(6) 0.0102(6)
C8 0.0308(8) 0.0220(7) 0.0231(7) 0.0018(6) 0.0010(6) 0.0109(6)
C9 0.0254(7) 0.0183(7) 0.0218(7) 0.0061(5) 0.0006(5) 0.0067(6)
C10 0.0258(7) 0.0177(6) 0.0221(7) 0.0054(5) -0.0019(5) 0.0026(6)
C11 0.0214(7) 0.0261(7) 0.0284(8) 0.0092(6) 0.0002(6) 0.0038(6)
C12 0.0218(7) 0.0225(7) 0.0237(7) 0.0098(6) 0.0019(5) 0.0056(6)
C13 0.0201(7) 0.0301(8) 0.0312(8) 0.0121(6) 0.0058(6) 0.0083(6)
C14 0.0259(7) 0.0293(8) 0.0302(8) 0.0117(6) 0.0109(6) 0.0141(6)
C15 0.0268(7) 0.0198(7) 0.0226(7) 0.0071(5) 0.0056(6) 0.0092(6)
C16 0.0190(6) 0.0196(6) 0.0229(7) 0.0080(5) 0.0033(5) 0.0073(5)
C17 0.0212(7) 0.0184(6) 0.0223(7) 0.0086(5) 0.0037(5) 0.0083(5)
018 0.0354(6) 0.0237(5) 0.0204(5) 0.0031(4) -0.0031(4) 0.0110(4)
C19 0.0294(8) 0.0277(8) 0.0227(7) 0.0029(6) -0.0006(6) 0.0113(6)
C20 0.0387(9) 0.0377(9) 0.0285(8) 0.0022(7) 0.0047(7) 0.0158(8)
O21 0.0445(7) 0.0399(6) 0.0219(5) 0.0064(5) 0.0037(5) 0.0150(5)
N22 0.0297(7) 0.0243(6) 0.0268(7) 0.0060(5) -0.0039(5) 0.0047(5)
O23 0.0495(7) 0.0357(6) 0.0239(6) 0.0055(5) -0.0053(5) 0.0131(5)
O24 0.0746(9) 0.0222(6) 0.0394(7) 0.0108(5) -0.0049(6) -0.0021(6)
O25 0.0295(6) 0.0226(5) 0.0311(6) 0.0005(4) 0.0073(4) 0.0109(4)
C26 0.0405(9) 0.0274(8) 0.0343(9) 0.0049(7) 0.0127(8) 0.0185(7)

loop_
_atom_type_symbol
_atom_type_description
_atom_type_scat_dispersion_real
_atom_type_scat_dispersion_imag
_atom_type_scat_source
C C 0.0033 0.0016 'International Tables Vol C Tables 4.2.6.8 and 6.1.1.4'
H H 0.0000 0.0000 'International Tables Vol C Tables 4.2.6.8 and 6.1.1.4'
N N 0.0061 0.0033 'International Tables Vol C Tables 4.2.6.8 and 6.1.1.4'
O O 0.0106 0.0060 'International Tables Vol C Tables 4.2.6.8 and 6.1.1.4'

loop_
_geom_angle_atom_site_label_1
_geom_angle_atom_site_label_2
_geom_angle_atom_site_label_3
_geom_angle
C16 O1 C2 119.07(10)
018 C2 O1 110.62(10)
018 C2 C3 106.05(11)
O1 C2 C3 114.28(11)
018 C2 H2A 111.2(8)
O1 C2 H2A 101.5(8)
C3 C2 H2A 113.3(8)
C2 C3 C4 112.84(11)
C2 C3 H3A 108.8(9)
C4 C3 H3A 111.6(9)
C2 C3 H3B 107.8(9)
C4 C3 H3B 106.9(10)
H3A C3 H3B 108.7(13)
C5 C4 C17 108.46(11)
C5 C4 C3 109.18(11)
C17 C4 C3 105.61(11)
C5 C4 C9 111.12(11)
C17 C4 C9 112.26(11)
C3 C4 C9 110.03(11)
C6 C5 C4 124.75(13)
C6 C5 H5A 119.7(9)
C4 C5 H5A 115.6(9)
C5 C6 C7 122.21(14)
C5 C6 H6A 121.5(9)
C7 C6 H6A 116.3(9)
O21 C7 C6 122.25(14)
O21 C7 C8 123.09(14)
C6 C7 C8 114.66(12)
C7 C8 C9 111.54(12)
C7 C8 H8A 109.7(9)
C9 C8 H8A 112.0(10)
C7 C8 H8B 106.7(10)
C9 C8 H8B 110.1(10)
H8A C8 H8B 106.6(14)
C8 C9 C10 111.36(11)
C8 C9 C4 110.65(11)
C10 C9 C4 109.65(11)
C8 C9 H9A 108.0(9)
C10 C9 H9A 108.1(9)
C4 C9 H9A 109.0(9)
N22 C10 C11 109.37(11)
N22 C10 C9 107.49(11)
C11 C10 C9 112.27(12)
N22 C10 H10A 103.9(9)
C11 C10 H10A 111.2(9)
C9 C10 H10A 112.2(9)
C12 C11 C10 110.11(12)
C12 C11 H11A 110.8(10)
C10 C11 H11A 111.2(9)
C12 C11 H11B 111.5(10)
C10 C11 H11B 108.1(10)
H11A C11 H11B 105.0(14)
C13 C12 C17 118.48(13)
C13 C12 C11 120.88(13)
C17 C12 C11 120.59(13)
C12 C13 C14 121.72(13)
C12 C13 H13A 118.3(9)
C14 C13 H13A 119.9(9)
C15 C14 C13 120.03(13)
C15 C14 H14A 120.4(10)
C13 C14 H14A 119.6(10)
O25 C15 C14 125.20(13)
O25 C15 C16 116.10(12)
C14 C15 C16 118.69(12)
O1 C16 C17 121.18(12)
O1 C16 C15 117.46(11)
C17 C16 C15 121.19(12)
C16 C17 C12 119.58(12)
C16 C17 C4 116.37(11)
C12 C17 C4 124.03(12)
C2 018 C19 115.75(11)
018 C19 C20 110.30(13)
018 C19 H19A 106.9(9)
C20 C19 H19A 110.8(9)
018 C19 H19B 109.2(8)
C20 C19 H19B 112.8(9)
H19A C19 H19B 106.7(13)
C19 C20 H20A 109.6(11)
C19 C20 H20B 110.5(12)
H20A C20 H20B 108.0(15)
C19 C20 H20C 110.7(10)
H20A C20 H20C 109.6(15)
H20B C20 H20C 108.5(16)
O23 N22 O24 123.43(13)
O23 N22 C10 118.36(12)
O24 N22 C10 118.16(12)
C15 O25 C26 116.96(12)
O25 C26 H26A 105.1(11)
O25 C26 H26B 110.8(10)
H26A C26 H26B 108.5(14)
O25 C26 H26C 111.4(10)
H26A C26 H26C 112.1(15)
H26B C26 H26C 108.8(15)

loop_
_geom_bond_atom_site_label_1
_geom_bond_atom_site_label_2
_geom_bond_distance
O1 C16 1.3747(16)
O1 C2 1.4446(16)
C2 018 1.3952(16)
C2 C3 1.5226(18)
C2 H2A 1.021(16)
C3 C4 1.5412(19)
C3 H3A 1.005(17)
C3 H3B 0.955(17)
C4 C5 1.5200(19)
C4 C17 1.5215(19)
C4 C9 1.5491(18)
C5 C6 1.331(2)
C5 H5A 0.965(15)
C6 C7 1.465(2)
C6 H6A 0.981(17)
C7 O21 1.2245(17)
C7 C8 1.510(2)
C8 C9 1.535(2)
C8 H8A 0.990(17)
C8 H8B 0.979(18)
C9 C10 1.537(2)
C9 H9A 0.991(16)
C10 N22 1.5136(17)
C10 C11 1.516(2)
C10 H10A 0.983(16)
C11 C12 1.5074(19)
C11 H11A 0.971(17)
C11 H11B 0.968(18)
C12 C13 1.385(2)
C12 C17 1.4026(19)
C13 C14 1.393(2)
C13 H13A 0.981(17)
C14 C15 1.384(2)
C14 H14A 0.954(18)
C15 O25 1.3684(16)
C15 C16 1.3998(19)
C16 C17 1.3935(18)
018 C19 1.4468(17)
C19 C20 1.503(2)
C19 H19A 1.000(17)
C19 H19B 1.015(16)
C20 H20A 1.02(2)
C20 H20B 0.98(2)
C20 H20C 1.011(19)
N22 O23 1.2218(16)
N22 O24 1.2223(16)
O25 C26 1.4337(18)
C26 H26A 0.962(19)
C26 H26B 1.003(19)
C26 H26C 0.989(19)
